data_2010567
loop_
_publ_author_name
'Chaimbault, Corinne'
'Leger, Jean Michel'
'Bosc, Jean-Jacques'
'Jarry, Christian'

_publ_section_title 2-<i>tert</i>-Butyloxymethyl-6-cyano-2,3-dihydro-5<i>H</i>-oxazolo[3,2-<i>a</i>]pyrimidin-5-one
_journal_data_validation_number IUC9900187
_journal_issue 1
_journal_name_full 'Acta Crystallographica Section C'
_journal_page_first e29
_journal_page_last e30
_journal_paper_doi 10.1107/S0108270199016285
_journal_volume 56
_journal_year 2000
_chemical_formula_sum 'C12 H15 N3 O3'
_chemical_formula_weight 249.27
_chemical_melting_point 375
_chemical_name_systematic 6-Cyano-2,3-dihydro-2-(tertiobutyloxy)methyl-5H-oxazolo[3,2-a]pyrimidin-5-one,
_space_group_IT_number 14
_symmetry_cell_setting monoclinic
_symmetry_space_group_name_Hall '-P 2ybc'
_symmetry_space_group_name_H-M 'P 1 21/c 1'
_audit_creation_method SHELXL
_cell_angle_alpha 90.00
_cell_angle_beta 109.760(10)
_cell_angle_gamma 90.00
_cell_formula_units_Z 4
_cell_length_a 11.9030(10)
_cell_length_b 10.895(2)
_cell_length_c 10.3430(10)
_cell_measurement_reflns_used 25
_cell_measurement_temperature 296(2)
_cell_measurement_theta_max 64.93
_cell_measurement_theta_min 3.95
_cell_volume 1262.3(3)
_computing_cell_refinement 'CAD-4 Software'
_computing_data_collection 'CAD-4 Software (Enraf-Nonius, 1989)'
_computing_data_reduction 'Nonius (unpublished)'
_computing_structure_refinement 'SHELXL93 (Sheldrick, 1993)'
_computing_structure_solution 'SHELXS86 (Sheldrick, 1990)'
_diffrn_ambient_temperature 296(2)
_diffrn_measurement_device 'Enraf Nonius CAD-4'
_diffrn_measurement_method \w-2\q
_diffrn_radiation_monochromator graphite
_diffrn_radiation_source 'fine-focus sealed tube'
_diffrn_radiation_type CuK\a
_diffrn_radiation_wavelength 1.54178
_diffrn_reflns_av_sigmaI/netI .0354
_diffrn_reflns_limit_h_max 13
_diffrn_reflns_limit_h_min 0
_diffrn_reflns_limit_k_max 12
_diffrn_reflns_limit_k_min 0
_diffrn_reflns_limit_l_max 11
_diffrn_reflns_limit_l_min -12
_diffrn_reflns_number 2060
_diffrn_reflns_theta_max 64.93
_diffrn_reflns_theta_min 3.95
_diffrn_standards_decay_% 0
_diffrn_standards_interval_count 90
_diffrn_standards_number 2
_exptl_absorpt_coefficient_mu .798
_exptl_absorpt_correction_T_max .999
_exptl_absorpt_correction_T_min .854
_exptl_absorpt_correction_type '\y scan (North et al., 1968)'
_exptl_crystal_colour colourless
_exptl_crystal_density_diffrn 1.312
_exptl_crystal_density_method 'not measured'
_exptl_crystal_description plate
_exptl_crystal_F_000 528
_exptl_crystal_size_max .25
_exptl_crystal_size_mid .25
_exptl_crystal_size_min .02
_refine_diff_density_max .24
_refine_diff_density_min -.17
_refine_ls_extinction_coef .0023(5)
_refine_ls_extinction_method SHELXL93
_refine_ls_goodness_of_fit_all 1.033
_refine_ls_goodness_of_fit_ref 1.120
_refine_ls_hydrogen_treatment noref
_refine_ls_matrix_type full
_refine_ls_number_parameters 164
_refine_ls_number_reflns 2059
_refine_ls_number_restraints 0
_refine_ls_restrained_S_all 1.035
_refine_ls_restrained_S_obs 1.120
_refine_ls_R_factor_all .104
_refine_ls_R_factor_gt .057
_refine_ls_shift/esd_mean .000
_refine_ls_shift/su_max <0.001
_refine_ls_structure_factor_coef Fsqd
_refine_ls_weighting_details 'w = 1/[\s^2^(Fo^2^)+(0.0738P)^2^+0.5706P] where P = (Fo^2^+2Fc^2^)/3'
_refine_ls_weighting_scheme calc
_refine_ls_wR_factor_all .160
_refine_ls_wR_factor_ref .1312
_reflns_number_gt 1243
_reflns_number_total 2060
_reflns_threshold_expression I>2\s(I)
_cod_data_source_file qa0195.cif
_cod_data_source_block I
_cod_depositor_comments
;
The following automatic conversions were performed:

'_refine_ls_weighting_scheme' value 'calc w =
1/[\s^2^(Fo^2^)+(0.0738P)^2^+0.5706P] where P = (Fo^2^+2Fc^2^)/3' was
changed to 'calc'. New tag '_refine_ls_weighting_details' was
created. The value of the new tag was set to 'w =
1/[\s^2^(Fo^2^)+(0.0738P)^2^+0.5706P] where P = (Fo^2^+2Fc^2^)/3'.

Automatic conversion script
Id: cif_fix_values 3143 2015-03-26 13:38:13Z robertas 
;
_cod_original_sg_symbol_H-M 'P 21/c'
_cod_database_code 2010567
_cod_database_fobs_code 2010567

loop_
_symmetry_equiv_pos_as_xyz
'x, y, z'
'-x, y+1/2, -z+1/2'
'-x, -y, -z'
'x, -y-1/2, z-1/2'

loop_
_atom_site_aniso_label
_atom_site_aniso_U_11
_atom_site_aniso_U_22
_atom_site_aniso_U_33
_atom_site_aniso_U_12
_atom_site_aniso_U_13
_atom_site_aniso_U_23
C3 .107(4) .144(5) .097(4) .066(4) .006(3) .005(3)
C4 .099(3) .068(3) .152(4) -.014(2) .027(3) -.017(3)
C5 .086(3) .097(3) .189(5) .009(3) .080(3) .010(3)
C6 .051(2) .055(2) .077(2) -.001(2) .021(2) -.006(2)
O7 .0537(12) .076(2) .0570(14) .0135(11) .0109(10) -.0027(12)
C8 .065(2) .072(2) .058(2) .002(2) .022(2) .009(2)
C9 .055(2) .062(2) .055(2) .005(2) .010(2) .005(2)
O10 .0569(13) .062(2) .063(2) -.0054(11) .0119(11) -.0092(12)
C11 .038(2) .047(2) .062(2) .0006(14) .0079(14) -.005(2)
N12 .0414(13) .040(2) .055(2) .0001(11) .0116(11) -.0004(12)
C13 .059(2) .054(2) .072(2) .003(2) .021(2) .008(2)
N14 .057(2) .045(2) .081(2) -.0073(13) .0188(15) -.0053(15)
C15 .044(2) .051(2) .079(3) -.0006(14) .013(2) .011(2)
C16 .037(2) .053(2) .063(2) .0037(14) .0112(14) .006(2)
C17 .0349(14) .049(2) .064(2) .0010(13) .0105(13) -.003(2)
C18 .047(2) .072(3) .069(3) .006(2) .013(2) .010(2)
N19 .085(2) .111(3) .071(2) .008(2) .021(2) .009(2)
O20 .0700(15) .055(2) .075(2) -.0024(12) .0202(12) -.0120(13)

loop_
_atom_site_label
_atom_site_fract_x
_atom_site_fract_y
_atom_site_fract_z
_atom_site_U_iso_or_equiv
_atom_site_thermal_displace_type
_atom_site_calc_flag
_atom_site_refinement_flags
_atom_site_occupancy
_atom_site_disorder_group
_atom_site_type_symbol
C3 -.0128(5) .6303(5) .0997(5) .123(2) Uani d . 1 . C
H3A .0431(5) .6520(5) .0548(5) .184 Uiso calc R 1 . H
H3B -.0705(5) .6948(5) .0869(5) .184 Uiso calc R 1 . H
H3C -.0527(5) .5556(5) .0610(5) .184 Uiso calc R 1 . H
C4 .1207(4) .7259(4) .3126(5) .110(2) Uani d . 1 . C
H4A .1744(4) .7470(4) .2647(5) .166 Uiso calc R 1 . H
H4B .1654(4) .7110(4) .4076(5) .166 Uiso calc R 1 . H
H4C .0659(4) .7923(4) .3055(5) .166 Uiso calc R 1 . H
C5 -.0316(4) .5784(5) .3237(6) .115(2) Uani d . 1 . C
H5A .0122(4) .5676(5) .4197(6) .173 Uiso calc R 1 . H
H5B -.0715(4) .5033(5) .2864(6) .173 Uiso calc R 1 . H
H5C -.0895(4) .6425(5) .3123(6) .173 Uiso calc R 1 . H
C6 .0526(3) .6125(3) .2503(4) .0611(9) Uani d . 1 . C
O7 .1342(2) .5127(2) .2540(2) .0643(7) Uani d . 1 . O
C8 .2074(3) .4702(3) .3847(4) .0650(9) Uani d . 1 . C
H8A .1730(3) .3968(3) .4093(4) .078 Uiso calc R 1 . H
H8B .2133(3) .5324(3) .4537(4) .078 Uiso calc R 1 . H
C9 .3293(3) .4421(3) .3783(3) .0598(9) Uani d . 1 . C
H9 .3797(3) .4058(3) .4652(3) .072 Uiso calc R 1 . H
O10 .3809(2) .5589(2) .3545(2) .0624(6) Uani d . 1 . O
C11 .3744(2) .5623(3) .2240(3) .0513(8) Uani d . 1 . C
N12 .3453(2) .4529(2) .1627(3) .0466(6) Uani d . 1 . N
C13 .3304(3) .3615(3) .2582(4) .0620(9) Uani d . 1 . C
H13A .3963(3) .3039(3) .2853(4) .074 Uiso calc R 1 . H
H13B .2560(3) .3169(3) .2195(4) .074 Uiso calc R 1 . H
N14 .3970(2) .6628(2) .1692(3) .0623(8) Uani d . 1 . N
C15 .3884(3) .6487(3) .0359(4) .0602(9) Uani d . 1 . C
H15 .4023(3) .7173(3) -.0100(4) .072 Uiso calc R 1 . H
C16 .3610(2) .5415(3) -.0355(3) .0523(8) Uani d . 1 . C
C17 .3407(2) .4319(3) .0295(3) .0508(8) Uani d . 1 . C
C18 .3575(3) .5337(3) -.1747(4) .0645(10) Uani d . 1 . C
N19 .3562(3) .5258(3) -.2858(4) .0903(11) Uani d . 1 . N
O20 .3220(2) .3287(2) -.0200(2) .0678(7) Uani d . 1 . O

loop_
_atom_type_symbol
_atom_type_description
_atom_type_scat_dispersion_real
_atom_type_scat_dispersion_imag
_atom_type_scat_source
C C .0181 .0091 'International Tables Vol C Tables 4.2.6.8 and 6.1.1.4'
H H .0000 .0000 'International Tables Vol C Tables 4.2.6.8 and 6.1.1.4'
N N .0311 .0180 'International Tables Vol C Tables 4.2.6.8 and 6.1.1.4'
O O .0492 .0322 'International Tables Vol C Tables 4.2.6.8 and 6.1.1.4'

loop_
_geom_angle_atom_site_label_1
_geom_angle_atom_site_label_2
_geom_angle_atom_site_label_3
_geom_angle
_geom_angle_publ_flag
O7 C6 C5 111.0(3) yes
O7 C6 C3 103.4(3) yes
C5 C6 C3 111.0(4) yes
O7 C6 C4 110.3(3) yes
C5 C6 C4 110.2(4) yes
C3 C6 C4 110.8(4) yes
C8 O7 C6 117.4(3) yes
O7 C8 C9 108.4(3) yes
O10 C9 C8 107.2(3) yes
O10 C9 C13 104.1(3) yes
C8 C9 C13 115.2(3) yes
C11 O10 C9 108.1(2) yes
N14 C11 O10 121.1(3) yes
N14 C11 N12 126.9(3) yes
O10 C11 N12 112.0(3) yes
C11 N12 C17 122.6(3) yes
C11 N12 C13 111.0(3) yes
C17 N12 C13 126.3(3) yes
N12 C13 C9 101.3(3) yes
C11 N14 C15 113.1(3) yes
N14 C15 C16 124.8(3) yes
C15 C16 C18 121.2(3) yes
C15 C16 C17 120.6(3) yes
C18 C16 C17 118.2(3) yes
O20 C17 N12 120.7(3) yes
O20 C17 C16 127.3(3) yes
N12 C17 C16 112.0(3) yes
N19 C18 C16 178.8(4) yes

loop_
_geom_bond_atom_site_label_1
_geom_bond_atom_site_label_2
_geom_bond_site_symmetry_2
_geom_bond_distance
_geom_bond_publ_flag
C3 C6 . 1.500(5) yes
C4 C6 . 1.498(5) yes
C5 C6 . 1.494(5) yes
C6 O7 . 1.450(4) yes
O7 C8 . 1.416(4) yes
C8 C9 . 1.506(5) yes
C9 O10 . 1.469(4) yes
C9 C13 . 1.525(5) yes
O10 C11 . 1.326(4) yes
C11 N14 . 1.302(4) yes
C11 N12 . 1.340(4) yes
N12 C17 . 1.379(4) yes
N12 C13 . 1.456(4) yes
N14 C15 . 1.356(4) yes
C15 C16 . 1.362(4) yes
C16 C18 . 1.429(5) yes
C16 C17 . 1.431(4) yes
C17 O20 . 1.224(4) yes
C18 N19 . 1.147(4) yes

loop_
_geom_torsion_atom_site_label_1
_geom_torsion_atom_site_label_2
_geom_torsion_atom_site_label_3
_geom_torsion_atom_site_label_4
_geom_torsion
_geom_torsion_publ_flag
C5 C6 O7 C8 -58.7(4) no
C3 C6 O7 C8 -177.8(3) no
C4 C6 O7 C8 63.7(4) no
C6 O7 C8 C9 -140.8(3) no
O7 C8 C9 O10 65.3(3) no
O7 C8 C9 C13 -50.0(4) no
C8 C9 O10 C11 -104.1(3) no
C13 C9 O10 C11 18.4(3) no
C9 O10 C11 N14 169.5(3) no
C9 O10 C11 N12 -11.8(3) no
N14 C11 N12 C17 3.0(4) no
O10 C11 N12 C17 -175.7(2) no
N14 C11 N12 C13 178.2(3) no
O10 C11 N12 C13 -.5(3) no
C11 N12 C13 C9 11.7(3) no
C17 N12 C13 C9 -173.3(3) no
O10 C9 C13 N12 -17.5(3) no
C8 C9 C13 N12 99.6(3) no
O10 C11 N14 C15 178.7(3) no
N12 C11 N14 C15 .1(4) no
C11 N14 C15 C16 -.9(4) no
N14 C15 C16 C18 -178.0(3) no
N14 C15 C16 C17 -1.1(5) no
C11 N12 C17 O20 174.8(3) no
C13 N12 C17 O20 .4(4) no
C11 N12 C17 C16 -4.6(4) no
C13 N12 C17 C16 -179.0(2) no
C15 C16 C17 O20 -175.6(3) no
C18 C16 C17 O20 1.4(4) no
C15 C16 C17 N12 3.7(4) no
C18 C16 C17 N12 -179.3(3) no

loop_
_cod_related_entry_id
_cod_related_entry_database
_cod_related_entry_code
1 ChemSpider 21105780
